data_1534526
loop_
_publ_author_name
'Almond, P.M.'
'McKee, M.L.'
'Albrecht-Schmitt, T.E.'

_publ_section_title
;
 Unusual uranyl tellurites containing (Te2 O6)(4-) ions and
 three-dimensional networks
;
_journal_name_full 'Angew. Chem. Int. ed.'
_journal_page_first 3426
_journal_page_last 3429
_journal_volume 41
_journal_year 2002
_chemical_formula_sum 'O8 Te2 Tl2 U'
_chemical_name_systematic 'Tl2 ((U O2) (Te O3)2)'
_space_group_IT_number 2
_symmetry_space_group_name_Hall '-P 1'
_symmetry_space_group_name_H-M 'P -1'
_cell_angle_alpha 94.122
_cell_angle_beta 107.438
_cell_angle_gamma 107.18
_cell_formula_units_Z 2
_cell_length_a 7.4054
_cell_length_b 7.9268
_cell_length_c 8.944
_cell_volume 471.077
_citation_journal_id_ASTM ACIEF5
_cod_data_source_file Almond_ACIEF5_2002_688.cif
_cod_data_source_block O8Te2Tl2U1
_cod_original_cell_volume 471.0768
_cod_original_formula_sum 'O8 Te2 Tl2 U1'
_cod_database_code 1534526

loop_
_symmetry_equiv_pos_as_xyz
x,y,z
-x,-y,-z

loop_
_atom_site_label
_atom_site_type_symbol
_atom_site_fract_x
_atom_site_fract_y
_atom_site_fract_z
_atom_site_occupancy
_atom_site_U_iso_or_equiv
O5 O-2 0.1824 0.297 0.3087 1 0.0
O8 O-2 0.7065 0.2879 0.759 1 0.0
O6 O-2 0.2212 0.8027 0.6225 1 0.0
O7 O-2 0.8349 0.2159 0.0705 1 0.0
Te1 Te+4 0.66125 0.09663 0.86807 1 0.0
O3 O-2 0.4169 0.1133 0.8831 1 0.0
U1 U+6 0.11135 0.93871 0.71331 1 0.0
O2 O-2 0.0072 0.0826 0.8035 1 0.0
O4 O-2 0.4237 0.4951 0.6161 1 0.0
Tl1 Tl+1 0.03526 0.42678 0.69083 1 0.0
Te2 Te+4 0.39384 0.28598 0.48468 1 0.0
Tl2 Tl+1 0.29838 0.42348 0.09252 1 0.0
O1 O-2 0.1705 0.1395 0.5471 1 0.0
